data_4082203
loop_
_publ_author_name
'Adams, Richard D.'
'Wong, Yuen Onn'
'Zhang, Qiang'

_publ_section_title
;
 Studies of the Structures and Bonding of Gold-Bridged Dirhenium Carbonyl
 Cluster Complexes
;
_journal_issue 24
_journal_name_full Organometallics
_journal_page_first 7540
_journal_paper_doi 10.1021/om4010127
_journal_volume 32
_journal_year 2013
_chemical_formula_sum 'C26 H15 Au I O8 P Re2'
_chemical_formula_weight 1182.62
_chemical_name_systematic
; 
 ? 
;
_space_group_IT_number 2
_symmetry_cell_setting triclinic
_symmetry_space_group_name_Hall '-P 1'
_symmetry_space_group_name_H-M 'P -1'
_atom_sites_solution_hydrogens geom
_atom_sites_solution_primary direct
_atom_sites_solution_secondary difmap
_audit_creation_method SHELXL-97
_cell_angle_alpha 68.142(2)
_cell_angle_beta 79.951(2)
_cell_angle_gamma 70.977(2)
_cell_formula_units_Z 2
_cell_length_a 9.2470(11)
_cell_length_b 12.3807(15)
_cell_length_c 14.8091(17)
_cell_measurement_reflns_used 5504
_cell_measurement_temperature 294(2)
_cell_measurement_theta_max 28.19
_cell_measurement_theta_min 2.33
_cell_volume 1484.9(3)
_computing_cell_refinement 'Bruker SMART'
_computing_data_collection 'Bruker SMART'
_computing_data_reduction 'Bruker SAINT'
_computing_molecular_graphics 'Bruker SHELXTL'
_computing_publication_material 'Bruker SHELXTL'
_computing_structure_refinement 'SHELXL-97 (Sheldrick, 1997)'
_computing_structure_solution 'SHELXS-97 (Sheldrick, 1990)'
_diffrn_ambient_temperature 294(2)
_diffrn_measured_fraction_theta_full 0.999
_diffrn_measured_fraction_theta_max 0.999
_diffrn_measurement_device_type 'CCD area detector'
_diffrn_measurement_method 'phi and omega scans'
_diffrn_radiation_monochromator graphite
_diffrn_radiation_source 'fine-focus sealed tube'
_diffrn_radiation_type MoK\a
_diffrn_radiation_wavelength 0.71073
_diffrn_reflns_av_R_equivalents 0.0363
_diffrn_reflns_av_sigmaI/netI 0.0322
_diffrn_reflns_limit_h_max 11
_diffrn_reflns_limit_h_min -11
_diffrn_reflns_limit_k_max 14
_diffrn_reflns_limit_k_min -14
_diffrn_reflns_limit_l_max 17
_diffrn_reflns_limit_l_min -17
_diffrn_reflns_number 18419
_diffrn_reflns_theta_full 25.03
_diffrn_reflns_theta_max 25.03
_diffrn_reflns_theta_min 1.85
_diffrn_standards_decay_% <1
_exptl_absorpt_coefficient_mu 14.198
_exptl_absorpt_correction_T_max 1.000
_exptl_absorpt_correction_T_min 0.531
_exptl_absorpt_correction_type multi-scan
_exptl_absorpt_process_details '(SADABS, Bruker, 1997)'
_exptl_crystal_colour Yellow
_exptl_crystal_density_diffrn 2.645
_exptl_crystal_density_meas 0
_exptl_crystal_density_method 'not measured'
_exptl_crystal_description Block
_exptl_crystal_F_000 1064
_exptl_crystal_size_max 0.70
_exptl_crystal_size_mid 0.40
_exptl_crystal_size_min 0.40
_refine_diff_density_max 0.998
_refine_diff_density_min -1.789
_refine_diff_density_rms 0.201
_refine_ls_extinction_method none
_refine_ls_goodness_of_fit_ref 1.087
_refine_ls_hydrogen_treatment mixed
_refine_ls_matrix_type full
_refine_ls_number_parameters 352
_refine_ls_number_reflns 5237
_refine_ls_number_restraints 0
_refine_ls_restrained_S_all 1.087
_refine_ls_R_factor_all 0.0296
_refine_ls_R_factor_gt 0.0265
_refine_ls_shift/su_max 0.002
_refine_ls_shift/su_mean 0.000
_refine_ls_structure_factor_coef Fsqd
_refine_ls_weighting_details 'calc w=1/[\s^2^(Fo^2^)+(0.0355P)^2^+1.4088P] where P=(Fo^2^+2Fc^2^)/3'
_refine_ls_weighting_scheme calc
_refine_ls_wR_factor_gt 0.0697
_refine_ls_wR_factor_ref 0.0719
_reflns_number_gt 4750
_reflns_number_total 5237
_reflns_threshold_expression >2sigma(I)
_cod_data_source_file om4010127_si_002.cif
_cod_data_source_block p-1
_cod_depositor_comments
;
The following automatic conversions were performed:

'_symmetry_cell_setting' value 'Triclinic' changed to 'triclinic'
according to /home/saulius/struct/CIF-dictionaries/cif_core.dic
dictionary named 'cif_core.dic' version 2.4.2 from
2011-04-26.

'_exptl_absorpt_correction_type' value 'Multi-scan'
changed to 'multi-scan' according to
/home/saulius/struct/CIF-dictionaries/cif_core.dic dictionary named
'cif_core.dic' version 2.4.2 from 2011-04-26.

Automatic conversion script
Id: cif_fix_values 1891 2012-01-12 08:04:46Z andrius 
;
_cod_original_sg_symbol_H-M P-1
_cod_database_code 4082203

loop_
_symmetry_equiv_pos_as_xyz
'x, y, z'
'-x, -y, -z'

loop_
_atom_site_label
_atom_site_type_symbol
_atom_site_fract_x
_atom_site_fract_y
_atom_site_fract_z
_atom_site_U_iso_or_equiv
_atom_site_adp_type
_atom_site_occupancy
_atom_site_symmetry_multiplicity
_atom_site_calc_flag
_atom_site_refinement_flags
Au1 Au 0.86591(2) 0.705532(18) 0.774041(15) 0.03872(8) Uani 1 1 d .
Re1 Re 0.81962(2) 0.480956(19) 0.821364(16) 0.03827(8) Uani 1 1 d .
Re2 Re 1.05209(3) 0.58566(2) 0.648214(16) 0.04422(8) Uani 1 1 d .
I1 I 1.00793(5) 0.35805(4) 0.70085(3) 0.05617(12) Uani 1 1 d .
P1 P 0.85175(15) 0.88463(12) 0.79645(10) 0.0371(3) Uani 1 1 d .
O1 O 0.5597(6) 0.6024(6) 0.6749(4) 0.0879(17) Uani 1 1 d .
O2 O 0.6090(5) 0.5931(4) 0.9656(3) 0.0610(11) Uani 1 1 d .
O3 O 1.0796(5) 0.3941(4) 0.9634(4) 0.0687(13) Uani 1 1 d .
O4 O 0.7073(7) 0.2553(5) 0.9302(4) 0.0936(18) Uani 1 1 d .
O5 O 0.7826(6) 0.7127(5) 0.5092(4) 0.0839(16) Uani 1 1 d .
O6 O 1.2933(6) 0.5285(5) 0.4887(4) 0.0801(15) Uani 1 1 d .
O7 O 1.0999(8) 0.8370(5) 0.5795(4) 0.103(2) Uani 1 1 d .
O8 O 1.3093(7) 0.4833(6) 0.7949(5) 0.105(2) Uani 1 1 d .
C1 C 0.6556(7) 0.5582(6) 0.7271(5) 0.0559(16) Uani 1 1 d .
C2 C 0.6888(7) 0.5567(5) 0.9097(4) 0.0474(13) Uani 1 1 d .
C3 C 0.9883(7) 0.4232(5) 0.9097(4) 0.0461(13) Uani 1 1 d .
C4 C 0.7488(8) 0.3387(6) 0.8891(5) 0.0596(16) Uani 1 1 d .
C5 C 0.8790(8) 0.6621(6) 0.5608(4) 0.0580(16) Uani 1 1 d .
C6 C 1.2021(8) 0.5504(6) 0.5480(5) 0.0585(16) Uani 1 1 d .
C7 C 1.0800(9) 0.7448(7) 0.6079(5) 0.069(2) Uani 1 1 d .
C8 C 1.2140(8) 0.5180(7) 0.7431(5) 0.0646(18) Uani 1 1 d .
C9 C 1.0436(6) 0.9022(5) 0.7768(4) 0.0406(12) Uani 1 1 d .
C10 C 1.0832(7) 1.0035(6) 0.7117(5) 0.0559(15) Uani 1 1 d .
H10 H 1.0082 1.0708 0.6773 0.067 Uiso 1 1 calc R
C11 C 1.2347(8) 1.0042(7) 0.6980(6) 0.072(2) Uani 1 1 d .
H11 H 1.2606 1.0728 0.6544 0.087 Uiso 1 1 calc R
C12 C 1.3459(8) 0.9074(9) 0.7467(6) 0.077(2) Uani 1 1 d .
H12 H 1.4476 0.9087 0.7353 0.093 Uiso 1 1 calc R
C13 C 1.3090(8) 0.8092(8) 0.8117(6) 0.082(2) Uani 1 1 d .
H13 H 1.3852 0.7441 0.8471 0.099 Uiso 1 1 calc R
C14 C 1.1588(7) 0.8032(6) 0.8270(5) 0.0640(18) Uani 1 1 d .
H14 H 1.1354 0.7336 0.8706 0.077 Uiso 1 1 calc R
C15 C 0.7332(6) 1.0232(5) 0.7136(4) 0.0427(12) Uani 1 1 d .
C16 C 0.6840(7) 1.1304(6) 0.7337(5) 0.0604(16) Uani 1 1 d .
H16 H 0.7109 1.1332 0.7902 0.072 Uiso 1 1 calc R
C17 C 0.5936(9) 1.2342(6) 0.6685(7) 0.084(3) Uani 1 1 d .
H17 H 0.5605 1.3069 0.6811 0.100 Uiso 1 1 calc R
C18 C 0.5535(8) 1.2289(8) 0.5854(7) 0.085(3) Uani 1 1 d .
H18 H 0.4918 1.2981 0.5426 0.102 Uiso 1 1 calc R
C19 C 0.6023(9) 1.1255(8) 0.5655(6) 0.079(2) Uani 1 1 d .
H19 H 0.5748 1.1236 0.5088 0.095 Uiso 1 1 calc R
C20 C 0.6934(7) 1.0213(6) 0.6288(5) 0.0582(16) Uani 1 1 d .
H20 H 0.7278 0.9500 0.6140 0.070 Uiso 1 1 calc R
C21 C 0.7857(6) 0.8904(5) 0.9177(4) 0.0380(11) Uani 1 1 d .
C22 C 0.6587(6) 0.8497(5) 0.9622(4) 0.0435(12) Uani 1 1 d .
H22 H 0.6095 0.8228 0.9286 0.052 Uiso 1 1 calc R
C23 C 0.6049(7) 0.8486(6) 1.0552(5) 0.0549(15) Uani 1 1 d .
H23 H 0.5194 0.8218 1.0838 0.066 Uiso 1 1 calc R
C24 C 0.6774(7) 0.8871(6) 1.1056(4) 0.0580(16) Uani 1 1 d .
H24 H 0.6421 0.8854 1.1688 0.070 Uiso 1 1 calc R
C25 C 0.8013(9) 0.9277(8) 1.0627(5) 0.077(2) Uani 1 1 d .
H25 H 0.8500 0.9544 1.0967 0.092 Uiso 1 1 calc R
C26 C 0.8559(8) 0.9296(7) 0.9687(5) 0.0650(19) Uani 1 1 d .
H26 H 0.9405 0.9578 0.9402 0.078 Uiso 1 1 calc R

loop_
_atom_site_aniso_label
_atom_site_aniso_U_11
_atom_site_aniso_U_22
_atom_site_aniso_U_33
_atom_site_aniso_U_23
_atom_site_aniso_U_13
_atom_site_aniso_U_12
Au1 0.04508(13) 0.03165(13) 0.04227(13) -0.01554(9) -0.00056(9) -0.01217(9)
Re1 0.04351(14) 0.03327(13) 0.04230(13) -0.01472(10) -0.00184(9) -0.01461(10)
Re2 0.04862(15) 0.04195(15) 0.04353(14) -0.01920(11) 0.00588(10) -0.01374(11)
I1 0.0734(3) 0.0424(2) 0.0557(2) -0.02495(19) 0.0027(2) -0.0141(2)
P1 0.0376(7) 0.0321(7) 0.0432(7) -0.0147(6) 0.0006(5) -0.0114(6)
O1 0.059(3) 0.130(5) 0.073(3) -0.030(3) -0.018(3) -0.022(3)
O2 0.060(3) 0.065(3) 0.069(3) -0.041(2) 0.012(2) -0.018(2)
O3 0.067(3) 0.065(3) 0.068(3) -0.021(2) -0.028(2) 0.000(2)
O4 0.122(5) 0.066(3) 0.107(4) -0.023(3) 0.011(4) -0.064(4)
O5 0.080(3) 0.092(4) 0.064(3) -0.016(3) -0.026(3) -0.006(3)
O6 0.080(3) 0.081(4) 0.074(3) -0.040(3) 0.030(3) -0.017(3)
O7 0.157(6) 0.078(4) 0.098(4) -0.051(3) 0.060(4) -0.075(4)
O8 0.070(4) 0.142(6) 0.097(4) -0.018(4) -0.027(3) -0.038(4)
C1 0.047(3) 0.074(5) 0.055(3) -0.030(3) 0.001(3) -0.021(3)
C2 0.050(3) 0.045(3) 0.051(3) -0.018(3) 0.001(3) -0.019(3)
C3 0.051(3) 0.034(3) 0.047(3) -0.012(2) 0.001(3) -0.008(3)
C4 0.074(4) 0.057(4) 0.063(4) -0.027(3) -0.003(3) -0.032(3)
C5 0.068(4) 0.056(4) 0.042(3) -0.017(3) 0.009(3) -0.015(3)
C6 0.063(4) 0.056(4) 0.057(4) -0.024(3) 0.011(3) -0.020(3)
C7 0.087(5) 0.070(5) 0.063(4) -0.038(4) 0.030(4) -0.039(4)
C8 0.050(4) 0.080(5) 0.067(4) -0.027(4) 0.006(3) -0.024(4)
C9 0.038(3) 0.042(3) 0.047(3) -0.021(2) 0.002(2) -0.012(2)
C10 0.055(4) 0.054(4) 0.064(4) -0.020(3) 0.006(3) -0.029(3)
C11 0.067(5) 0.084(5) 0.078(5) -0.029(4) 0.017(4) -0.048(4)
C12 0.045(4) 0.117(7) 0.084(5) -0.047(5) 0.012(4) -0.035(4)
C13 0.042(4) 0.106(7) 0.094(6) -0.039(5) -0.012(4) -0.005(4)
C14 0.047(3) 0.066(4) 0.068(4) -0.013(3) -0.005(3) -0.012(3)
C15 0.035(3) 0.039(3) 0.047(3) -0.008(2) 0.004(2) -0.011(2)
C16 0.061(4) 0.045(4) 0.062(4) -0.014(3) 0.002(3) -0.006(3)
C17 0.069(5) 0.041(4) 0.106(7) -0.011(4) 0.010(5) 0.004(3)
C18 0.058(4) 0.070(6) 0.089(6) 0.014(5) -0.020(4) -0.007(4)
C19 0.070(5) 0.078(6) 0.074(5) 0.002(4) -0.028(4) -0.022(4)
C20 0.054(4) 0.059(4) 0.060(4) -0.013(3) -0.013(3) -0.018(3)
C21 0.039(3) 0.030(3) 0.044(3) -0.014(2) -0.003(2) -0.008(2)
C22 0.038(3) 0.044(3) 0.055(3) -0.026(3) -0.001(2) -0.010(2)
C23 0.048(3) 0.059(4) 0.061(4) -0.024(3) 0.013(3) -0.024(3)
C24 0.059(4) 0.072(4) 0.047(3) -0.025(3) 0.008(3) -0.023(3)
C25 0.089(5) 0.115(6) 0.066(4) -0.054(4) 0.013(4) -0.063(5)
C26 0.069(4) 0.092(5) 0.061(4) -0.038(4) 0.019(3) -0.056(4)

loop_
_atom_type_symbol
_atom_type_description
_atom_type_scat_dispersion_real
_atom_type_scat_dispersion_imag
_atom_type_scat_source
C C 0.0033 0.0016 'International Tables Vol C Tables 4.2.6.8 and 6.1.1.4'
H H 0.0000 0.0000 'International Tables Vol C Tables 4.2.6.8 and 6.1.1.4'
O O 0.0106 0.0060 'International Tables Vol C Tables 4.2.6.8 and 6.1.1.4'
P P 0.1023 0.0942 'International Tables Vol C Tables 4.2.6.8 and 6.1.1.4'
Re Re -1.0185 7.2310 'International Tables Vol C Tables 4.2.6.8 and 6.1.1.4'
Au Au -2.0133 8.8022 'International Tables Vol C Tables 4.2.6.8 and 6.1.1.4'
I I -0.4742 1.8119 'International Tables Vol C Tables 4.2.6.8 and 6.1.1.4'

loop_
_geom_angle_atom_site_label_1
_geom_angle_atom_site_label_2
_geom_angle_atom_site_label_3
_geom_angle
P1 Au1 Re1 156.39(3)
P1 Au1 Re2 132.45(3)
Re1 Au1 Re2 70.273(10)
C2 Re1 C4 88.8(3)
C2 Re1 C3 88.5(2)
C4 Re1 C3 92.9(3)
C2 Re1 C1 90.1(3)
C4 Re1 C1 93.8(3)
C3 Re1 C1 173.1(2)
C2 Re1 Au1 72.85(16)
C4 Re1 Au1 161.5(2)
C3 Re1 Au1 84.52(16)
C1 Re1 Au1 88.61(19)
C2 Re1 I1 176.65(17)
C4 Re1 I1 88.0(2)
C3 Re1 I1 90.68(17)
C1 Re1 I1 91.08(18)
Au1 Re1 I1 110.299(13)
C2 Re1 Re2 128.47(16)
C4 Re1 Re2 142.7(2)
C3 Re1 Re2 86.99(16)
C1 Re1 Re2 88.58(18)
Au1 Re1 Re2 55.617(7)
I1 Re1 Re2 54.699(12)
C6 Re2 C7 89.5(3)
C6 Re2 C5 94.0(3)
C7 Re2 C5 86.6(3)
C6 Re2 C8 90.7(3)
C7 Re2 C8 91.3(3)
C5 Re2 C8 174.8(3)
C6 Re2 I1 89.83(19)
C7 Re2 I1 178.2(2)
C5 Re2 I1 91.79(19)
C8 Re2 I1 90.3(2)
C6 Re2 Au1 161.16(19)
C7 Re2 Au1 71.84(19)
C5 Re2 Au1 87.40(18)
C8 Re2 Au1 87.4(2)
I1 Re2 Au1 108.921(13)
C6 Re2 Re1 144.65(19)
C7 Re2 Re1 125.87(19)
C5 Re2 Re1 88.16(17)
C8 Re2 Re1 89.21(18)
I1 Re2 Re1 54.826(10)
Au1 Re2 Re1 54.110(10)
Re2 I1 Re1 70.475(12)
C21 P1 C9 105.3(2)
C21 P1 C15 105.4(2)
C9 P1 C15 105.9(2)
C21 P1 Au1 115.40(17)
C9 P1 Au1 108.27(18)
C15 P1 Au1 115.7(2)
O1 C1 Re1 178.5(6)
O2 C2 Re1 174.7(5)
O3 C3 Re1 176.1(5)
O4 C4 Re1 178.9(6)
O5 C5 Re2 175.6(6)
O6 C6 Re2 179.3(7)
O7 C7 Re2 176.1(6)
O8 C8 Re2 177.0(7)
C10 C9 C14 118.5(5)
C10 C9 P1 124.5(5)
C14 C9 P1 116.9(4)
C9 C10 C11 119.7(6)
C12 C11 C10 121.3(7)
C13 C12 C11 119.7(6)
C12 C13 C14 121.1(7)
C13 C14 C9 119.5(7)
C20 C15 C16 119.3(6)
C20 C15 P1 119.4(5)
C16 C15 P1 121.3(5)
C15 C16 C17 119.5(7)
C18 C17 C16 119.8(8)
C19 C18 C17 120.8(7)
C18 C19 C20 120.5(8)
C15 C20 C19 120.1(7)
C26 C21 C22 118.4(5)
C26 C21 P1 123.8(4)
C22 C21 P1 117.9(4)
C23 C22 C21 120.9(5)
C24 C23 C22 120.1(5)
C25 C24 C23 119.6(6)
C24 C25 C26 120.7(6)
C21 C26 C25 120.4(5)

loop_
_geom_bond_atom_site_label_1
_geom_bond_atom_site_label_2
_geom_bond_distance
Au1 P1 2.3211(14)
Au1 Re1 2.7614(4)
Au1 Re2 2.8130(4)
Re1 C2 1.917(6)
Re1 C4 1.935(6)
Re1 C3 1.986(6)
Re1 C1 1.991(7)
Re1 I1 2.7826(5)
Re1 Re2 3.2085(4)
Re2 C6 1.920(6)
Re2 C7 1.926(7)
Re2 C5 1.989(7)
Re2 C8 1.989(8)
Re2 I1 2.7783(6)
P1 C21 1.813(5)
P1 C9 1.818(5)
P1 C15 1.823(5)
O1 C1 1.136(7)
O2 C2 1.132(7)
O3 C3 1.139(7)
O4 C4 1.137(7)
O5 C5 1.136(8)
O6 C6 1.151(7)
O7 C7 1.125(8)
O8 C8 1.137(8)
C9 C10 1.382(8)
C9 C14 1.392(8)
C10 C11 1.383(9)
C11 C12 1.352(11)
C12 C13 1.344(11)
C13 C14 1.389(9)
C15 C20 1.380(8)
C15 C16 1.382(8)
C16 C17 1.392(10)
C17 C18 1.374(12)
C18 C19 1.337(12)
C19 C20 1.385(9)
C21 C26 1.370(8)
C21 C22 1.391(7)
C22 C23 1.377(8)
C23 C24 1.372(9)
C24 C25 1.361(9)
C25 C26 1.390(9)
